data_4076828
loop_
_publ_author_name
'R\"uba, Eva'
'Mereiter, Kurt'
'Schmid, Roland'
'Kirchner, Karl'
'Bustelo, Emilio'
'Puerta, M. Carmen'
'Valerga, Pedro'

_publ_section_title
;
 Reactions of RuCp and RuCp* Allyl Carbene Complexes:&#x00A0; Products
 Derived from Activation of Phenyl, Cyclohexyl, and Methyl C&#x2212;H
 Bonds in PPh3, PCy3, and Cp* Ligands
;
_journal_issue 14
_journal_name_full Organometallics
_journal_page_first 2912
_journal_paper_doi 10.1021/om020094g
_journal_volume 21
_journal_year 2002
_chemical_formula_moiety 'C23 H38 Ru 1+,  F6 P 1-'
_chemical_formula_sum 'C23 H38 F6 P2 Ru'
_chemical_formula_weight 591.54
_chemical_name_common
;
              [Ru(eta6-C5Me4CH2){eta4-CH2=C(CH2)3C=CHPEt3}]PF6 
;
_chemical_name_systematic
;
 ?
;
_space_group_IT_number 2
_symmetry_cell_setting triclinic
_symmetry_space_group_name_Hall '-P 1'
_symmetry_space_group_name_H-M 'P -1'
_atom_sites_solution_hydrogens geom
_atom_sites_solution_primary direct
_atom_sites_solution_secondary difmap
_audit_creation_method SHELXL-97
_cell_angle_alpha 85.38(2)
_cell_angle_beta 79.46(2)
_cell_angle_gamma 86.59(2)
_cell_formula_units_Z 2
_cell_length_a 8.032(3)
_cell_length_b 8.888(3)
_cell_length_c 18.442(7)
_cell_measurement_reflns_used 5315
_cell_measurement_temperature 297(2)
_cell_measurement_theta_max 24.9
_cell_measurement_theta_min 2.2
_cell_volume 1288.8(8)
_computing_cell_refinement 'Bruker SAINT'
_computing_data_collection 'Bruker SMART'
_computing_data_reduction 'Bruker SAINT, SADABS, XPREP'
_computing_molecular_graphics 'Bruker SHELXTL'
_computing_publication_material 'Bruker SHELXTL'
_computing_structure_refinement 'SHELXL-97 (Sheldrick, 1997)'
_computing_structure_solution 'SHELXS-97 (Sheldrick, 1997)'
_diffrn_ambient_temperature 297(2)
_diffrn_measured_fraction_theta_full 0.755
_diffrn_measured_fraction_theta_max 0.755
_diffrn_measurement_device_type 'BRUKER SMART 3-circle with CCD area detector'
_diffrn_measurement_method '5 x 606 omega scan frames, 0.3 deg, 25sec'
_diffrn_radiation_monochromator graphite
_diffrn_radiation_source 'fine-focus sealed tube'
_diffrn_radiation_type MoK\a
_diffrn_radiation_wavelength 0.71073
_diffrn_reflns_av_R_equivalents 0.0458
_diffrn_reflns_av_sigmaI/netI 0.0519
_diffrn_reflns_limit_h_max 9
_diffrn_reflns_limit_h_min -9
_diffrn_reflns_limit_k_max 10
_diffrn_reflns_limit_k_min -10
_diffrn_reflns_limit_l_max 21
_diffrn_reflns_limit_l_min -21
_diffrn_reflns_number 9650
_diffrn_reflns_theta_full 25.07
_diffrn_reflns_theta_max 25.07
_diffrn_reflns_theta_min 2.25
_exptl_absorpt_coefficient_mu 0.785
_exptl_absorpt_correction_T_max 1.00
_exptl_absorpt_correction_T_min 0.76
_exptl_absorpt_correction_type 'multi-scan (program SADABS)'
_exptl_crystal_colour 'pale yellow'
_exptl_crystal_density_diffrn 1.524
_exptl_crystal_density_method 'not measured'
_exptl_crystal_description prism
_exptl_crystal_F_000 608
_exptl_crystal_size_max 0.84
_exptl_crystal_size_mid 0.18
_exptl_crystal_size_min 0.12
_refine_diff_density_max 1.110
_refine_diff_density_min -0.904
_refine_diff_density_rms 0.117
_refine_ls_extinction_method none
_refine_ls_goodness_of_fit_ref 1.025
_refine_ls_hydrogen_treatment mixed
_refine_ls_matrix_type full
_refine_ls_number_parameters 289
_refine_ls_number_reflns 3467
_refine_ls_number_restraints 0
_refine_ls_restrained_S_all 1.025
_refine_ls_R_factor_all 0.0689
_refine_ls_R_factor_gt 0.0617
_refine_ls_shift/su_max 0.000
_refine_ls_shift/su_mean 0.000
_refine_ls_structure_factor_coef Fsqd
_refine_ls_weighting_details 'calc w=1/[\s^2^(Fo^2^)+(0.1005P)^2^+2.9046P] where P=(Fo^2^+2Fc^2^)/3'
_refine_ls_weighting_scheme calc
_refine_ls_wR_factor_gt 0.1468
_refine_ls_wR_factor_ref 0.1513
_reflns_number_gt 3125
_reflns_number_total 3467
_reflns_threshold_expression >2sigma(I)
_cod_data_source_file om020094g.cif
_cod_data_source_block 9b
_cod_depositor_comments
;
The following automatic conversions were performed:

'_symmetry_cell_setting' value 'Triclinic' changed to 'triclinic'
according to /home/saulius/struct/CIF-dictionaries/cif_core.dic
dictionary named 'cif_core.dic' version 2.4.1 from 2010-06-29.

Automatic conversion script
Id: cif_fix_values 1715 2011-07-08 13:25:40Z adriana 
;
_cod_original_sg_symbol_H-M P-1
_cod_database_code 4076828

loop_
_symmetry_equiv_pos_as_xyz
'x, y, z'
'-x, -y, -z'

loop_
_atom_site_label
_atom_site_type_symbol
_atom_site_fract_x
_atom_site_fract_y
_atom_site_fract_z
_atom_site_U_iso_or_equiv
_atom_site_adp_type
_atom_site_occupancy
_atom_site_symmetry_multiplicity
_atom_site_calc_flag
_atom_site_refinement_flags
Ru Ru 0.32745(6) 0.22629(6) 0.16430(3) 0.02504(19) Uani 1 1 d .
P1 P 0.2927(3) 0.2964(2) 0.35323(10) 0.0425(5) Uani 1 1 d .
C1 C 0.4987(10) 0.0632(8) 0.1168(4) 0.0422(17) Uani 1 1 d .
C2 C 0.4752(9) 0.1684(9) 0.0569(4) 0.0393(16) Uani 1 1 d .
C3 C 0.3039(11) 0.1646(9) 0.0498(4) 0.0427(17) Uani 1 1 d .
C4 C 0.2241(10) 0.0505(9) 0.1029(4) 0.0421(17) Uani 1 1 d .
C5 C 0.3450(9) -0.0135(7) 0.1445(4) 0.0360(15) Uani 1 1 d .
C6 C 0.5892(9) 0.1116(9) 0.1697(4) 0.0403(16) Uani 1 1 d .
H6A H 0.6878 0.1707 0.1513 0.048 Uiso 1 1 calc R
H6B H 0.5994 0.0427 0.2124 0.048 Uiso 1 1 calc R
C7 C 0.6033(11) 0.2661(10) 0.0091(5) 0.052(2) Uani 1 1 d .
H7A H 0.6507 0.2166 -0.0349 0.079 Uiso 1 1 calc R
H7B H 0.6920 0.2831 0.0356 0.079 Uiso 1 1 calc R
H7C H 0.5495 0.3611 -0.0041 0.079 Uiso 1 1 calc R
C8 C 0.2263(13) 0.2470(10) -0.0103(5) 0.054(2) Uani 1 1 d .
H8A H 0.2395 0.1859 -0.0517 0.081 Uiso 1 1 calc R
H8B H 0.2816 0.3402 -0.0253 0.081 Uiso 1 1 calc R
H8C H 0.1079 0.2681 0.0075 0.081 Uiso 1 1 calc R
C9 C 0.0455(10) 0.0041(11) 0.1083(5) 0.057(2) Uani 1 1 d .
H9A H 0.0435 -0.0739 0.0754 0.085 Uiso 1 1 calc R
H9B H -0.0241 0.0897 0.0949 0.085 Uiso 1 1 calc R
H9C H 0.0026 -0.0333 0.1581 0.085 Uiso 1 1 calc R
C10 C 0.3178(12) -0.1375(9) 0.2020(5) 0.054(2) Uani 1 1 d .
H10A H 0.3280 -0.2319 0.1793 0.080 Uiso 1 1 calc R
H10B H 0.2065 -0.1252 0.2311 0.080 Uiso 1 1 calc R
H10C H 0.4011 -0.1367 0.2332 0.080 Uiso 1 1 calc R
C11 C 0.3895(9) 0.4548(8) 0.1736(4) 0.0357(15) Uani 1 1 d .
H11A H 0.4329 0.4742 0.2175 0.043 Uiso 1 1 calc R
H11B H 0.4471 0.5080 0.1289 0.043 Uiso 1 1 calc R
C12 C 0.2103(9) 0.4483(9) 0.1814(4) 0.0419(17) Uani 1 1 d .
C13 C 0.1184(9) 0.3378(8) 0.2320(4) 0.0354(15) Uani 1 1 d .
C14 C 0.2089(9) 0.2360(8) 0.2781(4) 0.0353(15) Uani 1 1 d .
H14A H 0.1441 0.1455 0.2943 0.042 Uiso 1 1 calc R
C15 C -0.0640(9) 0.3413(10) 0.2224(5) 0.0473(18) Uani 1 1 d .
H15A H -0.1023 0.2398 0.2223 0.057 Uiso 1 1 calc R
H15B H -0.1369 0.3931 0.2615 0.057 Uiso 1 1 calc R
C16 C -0.0629(10) 0.4256(10) 0.1494(5) 0.053(2) Uani 1 1 d .
H16A H -0.1663 0.4879 0.1499 0.064 Uiso 1 1 calc R
H16B H -0.0537 0.3560 0.1108 0.064 Uiso 1 1 calc R
C17 C 0.0937(11) 0.5258(9) 0.1358(5) 0.051(2) Uani 1 1 d .
H17A H 0.1459 0.5324 0.0839 0.061 Uiso 1 1 calc R
H17B H 0.0615 0.6270 0.1511 0.061 Uiso 1 1 calc R
C18 C 0.5173(12) 0.2553(13) 0.3450(5) 0.063(3) Uani 1 1 d .
H18A H 0.5393 0.1513 0.3322 0.076 Uiso 1 1 calc R
H18B H 0.5734 0.3184 0.3034 0.076 Uiso 1 1 calc R
C19 C 0.6014(17) 0.2747(16) 0.4094(7) 0.090(4) Uani 1 1 d .
H19A H 0.7207 0.2506 0.3963 0.134 Uiso 1 1 calc R
H19B H 0.5534 0.2085 0.4507 0.134 Uiso 1 1 calc R
H19C H 0.5842 0.3775 0.4226 0.134 Uiso 1 1 calc R
C20 C 0.1955(15) 0.1923(14) 0.4361(5) 0.073(3) Uani 1 1 d .
H20A H 0.2355 0.2268 0.4781 0.087 Uiso 1 1 calc R
H20B H 0.0736 0.2111 0.4433 0.087 Uiso 1 1 calc R
C21 C 0.239(2) 0.0162(15) 0.4315(7) 0.105(5) Uani 1 1 d .
H21A H 0.1813 -0.0372 0.4755 0.158 Uiso 1 1 calc R
H21B H 0.3588 -0.0031 0.4273 0.158 Uiso 1 1 calc R
H21C H 0.2021 -0.0175 0.3891 0.158 Uiso 1 1 calc R
C22 C 0.2359(19) 0.4903(13) 0.3679(7) 0.083(4) Uani 1 1 d .
H22A H 0.3041 0.5500 0.3283 0.099 Uiso 1 1 calc R
H22B H 0.1189 0.5073 0.3614 0.099 Uiso 1 1 calc R
C23 C 0.250(2) 0.553(2) 0.4364(9) 0.128(6) Uani 1 1 d .
H23A H 0.2157 0.6585 0.4339 0.192 Uiso 1 1 calc R
H23B H 0.3648 0.5411 0.4440 0.192 Uiso 1 1 calc R
H23C H 0.1772 0.5011 0.4767 0.192 Uiso 1 1 calc R
P2 P 0.2256(4) 0.2233(4) 0.66502(17) 0.0756(8) Uani 1 1 d .
F1 F 0.095(2) 0.176(2) 0.6216(8) 0.232(9) Uani 1 1 d .
F2 F 0.360(3) 0.259(4) 0.7007(12) 0.370(19) Uani 1 1 d .
F3 F 0.234(3) 0.366(2) 0.6195(12) 0.297(13) Uani 1 1 d .
F4 F 0.188(3) 0.076(2) 0.7111(11) 0.292(13) Uani 1 1 d .
F5 F 0.355(3) 0.163(3) 0.6086(14) 0.322(14) Uani 1 1 d .
F6 F 0.0729(18) 0.2913(15) 0.7155(8) 0.188(6) Uani 1 1 d .

loop_
_atom_site_aniso_label
_atom_site_aniso_U_11
_atom_site_aniso_U_22
_atom_site_aniso_U_33
_atom_site_aniso_U_23
_atom_site_aniso_U_13
_atom_site_aniso_U_12
Ru 0.0207(3) 0.0259(3) 0.0293(3) -0.00277(17) -0.00607(17) -0.00119(17)
P1 0.0450(11) 0.0536(12) 0.0298(9) -0.0050(8) -0.0066(8) -0.0063(9)
C1 0.037(4) 0.037(4) 0.054(4) -0.017(3) -0.006(3) -0.003(3)
C2 0.036(4) 0.040(4) 0.041(4) -0.009(3) -0.002(3) -0.003(3)
C3 0.054(5) 0.046(4) 0.032(4) -0.005(3) -0.017(3) -0.004(3)
C4 0.038(4) 0.046(4) 0.047(4) -0.018(3) -0.011(3) -0.007(3)
C5 0.037(4) 0.027(3) 0.047(4) -0.013(3) -0.010(3) -0.004(3)
C6 0.035(4) 0.048(4) 0.039(4) -0.006(3) -0.009(3) 0.009(3)
C7 0.050(5) 0.048(5) 0.053(5) -0.011(4) 0.014(4) -0.008(4)
C8 0.069(6) 0.055(5) 0.043(4) -0.013(4) -0.027(4) 0.014(4)
C9 0.031(4) 0.070(6) 0.073(6) -0.021(5) -0.011(4) -0.014(4)
C10 0.064(5) 0.039(4) 0.062(5) -0.006(4) -0.018(4) -0.004(4)
C11 0.035(4) 0.029(3) 0.042(4) 0.001(3) -0.003(3) -0.007(3)
C12 0.031(4) 0.046(4) 0.049(4) -0.015(3) 0.003(3) -0.013(3)
C13 0.034(4) 0.032(3) 0.041(4) -0.004(3) -0.007(3) 0.000(3)
C14 0.039(4) 0.033(3) 0.034(3) -0.001(3) -0.006(3) -0.006(3)
C15 0.026(4) 0.055(5) 0.060(5) -0.003(4) -0.007(3) -0.001(3)
C16 0.025(4) 0.065(5) 0.070(5) -0.006(4) -0.012(4) 0.008(3)
C17 0.048(5) 0.035(4) 0.056(5) 0.013(3) 0.015(4) 0.005(3)
C18 0.045(5) 0.098(8) 0.052(5) 0.003(5) -0.031(4) 0.002(5)
C19 0.079(8) 0.112(10) 0.090(8) -0.005(7) -0.048(7) -0.008(7)
C20 0.065(6) 0.108(9) 0.043(5) 0.009(5) -0.003(4) -0.026(6)
C21 0.164(15) 0.090(9) 0.067(7) 0.037(7) -0.044(8) -0.033(9)
C22 0.119(10) 0.061(6) 0.079(7) -0.029(5) -0.043(7) 0.021(6)
C23 0.149(16) 0.137(14) 0.110(11) -0.083(11) -0.024(10) -0.002(12)
P2 0.0646(18) 0.087(2) 0.0686(17) 0.0093(15) -0.0065(13) 0.0160(15)
F1 0.26(2) 0.30(2) 0.161(12) -0.009(12) -0.082(13) -0.145(18)
F2 0.201(17) 0.71(5) 0.25(2) 0.12(3) -0.169(17) -0.19(3)
F3 0.36(3) 0.238(19) 0.30(2) 0.174(19) -0.11(2) -0.15(2)
F4 0.26(2) 0.263(19) 0.28(2) 0.198(18) 0.026(16) 0.068(16)
F5 0.24(2) 0.35(3) 0.31(3) -0.11(2) 0.11(2) 0.07(2)
F6 0.175(12) 0.163(11) 0.181(11) -0.035(9) 0.091(10) 0.006(9)

loop_
_atom_type_symbol
_atom_type_description
_atom_type_scat_dispersion_real
_atom_type_scat_dispersion_imag
_atom_type_scat_source
C C 0.0033 0.0016 'International Tables Vol C Tables 4.2.6.8 and 6.1.1.4'
H H 0.0000 0.0000 'International Tables Vol C Tables 4.2.6.8 and 6.1.1.4'
F F 0.0171 0.0103 'International Tables Vol C Tables 4.2.6.8 and 6.1.1.4'
P P 0.1023 0.0942 'International Tables Vol C Tables 4.2.6.8 and 6.1.1.4'
Ru Ru -1.2594 0.8363 'International Tables Vol C Tables 4.2.6.8 and 6.1.1.4'

loop_
_geom_angle_atom_site_label_1
_geom_angle_atom_site_label_2
_geom_angle_atom_site_label_3
_geom_angle
C1 Ru C13 163.1(3)
C1 Ru C14 128.3(3)
C13 Ru C14 39.4(3)
C1 Ru C11 124.0(3)
C13 Ru C11 71.0(3)
C14 Ru C11 84.4(3)
C1 Ru C12 157.8(3)
C13 Ru C12 39.0(3)
C14 Ru C12 70.7(3)
C11 Ru C12 38.6(3)
C1 Ru C5 39.4(3)
C13 Ru C5 125.0(3)
C14 Ru C5 104.9(3)
C11 Ru C5 163.1(3)
C12 Ru C5 157.8(3)
C1 Ru C2 38.7(3)
C13 Ru C2 152.7(3)
C14 Ru C2 167.1(3)
C11 Ru C2 104.0(3)
C12 Ru C2 122.0(3)
C5 Ru C2 64.6(3)
C1 Ru C3 62.9(3)
C13 Ru C3 120.1(3)
C14 Ru C3 147.0(3)
C11 Ru C3 116.3(3)
C12 Ru C3 108.6(3)
C5 Ru C3 62.7(3)
C2 Ru C3 36.7(3)
C1 Ru C4 62.9(3)
C13 Ru C4 108.5(3)
C14 Ru C4 114.5(3)
C11 Ru C4 150.6(3)
C12 Ru C4 123.9(3)
C5 Ru C4 36.8(3)
C2 Ru C4 62.3(3)
C3 Ru C4 37.0(3)
C1 Ru C6 37.7(3)
C13 Ru C6 141.2(3)
C14 Ru C6 104.0(3)
C11 Ru C6 98.2(3)
C12 Ru C6 135.9(3)
C5 Ru C6 66.1(3)
C2 Ru C6 65.4(3)
C3 Ru C6 98.3(3)
C4 Ru C6 98.6(3)
C14 P1 C22 111.6(5)
C14 P1 C20 108.0(4)
C22 P1 C20 105.4(6)
C14 P1 C18 112.8(4)
C22 P1 C18 112.4(6)
C20 P1 C18 106.0(5)
C2 C1 C6 117.1(7)
C2 C1 C5 110.1(7)
C6 C1 C5 117.3(7)
C2 C1 Ru 75.5(4)
C6 C1 Ru 79.8(4)
C5 C1 Ru 74.6(4)
C3 C2 C1 106.6(6)
C3 C2 C7 125.1(7)
C1 C2 C7 128.3(7)
C3 C2 Ru 74.3(4)
C1 C2 Ru 65.8(4)
C7 C2 Ru 125.0(5)
C2 C3 C4 108.7(7)
C2 C3 C8 125.1(7)
C4 C3 C8 125.6(7)
C2 C3 Ru 68.9(4)
C4 C3 Ru 72.0(4)
C8 C3 Ru 132.2(6)
C5 C4 C3 108.4(6)
C5 C4 C9 126.9(8)
C3 C4 C9 124.6(8)
C5 C4 Ru 67.9(4)
C3 C4 Ru 71.0(4)
C9 C4 Ru 129.7(6)
C4 C5 C1 106.2(7)
C4 C5 C10 125.9(7)
C1 C5 C10 127.9(7)
C4 C5 Ru 75.3(4)
C1 C5 Ru 66.1(4)
C10 C5 Ru 125.2(5)
C1 C6 Ru 62.5(4)
C1 C6 H6A 117.5
Ru C6 H6A 117.5
C1 C6 H6B 117.5
Ru C6 H6B 117.5
H6A C6 H6B 114.6
C2 C7 H7A 109.5
C2 C7 H7B 109.5
H7A C7 H7B 109.5
C2 C7 H7C 109.5
H7A C7 H7C 109.5
H7B C7 H7C 109.5
C3 C8 H8A 109.5
C3 C8 H8B 109.5
H8A C8 H8B 109.5
C3 C8 H8C 109.5
H8A C8 H8C 109.5
H8B C8 H8C 109.5
C4 C9 H9A 109.5
C4 C9 H9B 109.5
H9A C9 H9B 109.5
C4 C9 H9C 109.5
H9A C9 H9C 109.5
H9B C9 H9C 109.5
C5 C10 H10A 109.5
C5 C10 H10B 109.5
H10A C10 H10B 109.5
C5 C10 H10C 109.5
H10A C10 H10C 109.5
H10B C10 H10C 109.5
C12 C11 Ru 71.0(4)
C12 C11 H11A 116.5
Ru C11 H11A 116.5
C12 C11 H11B 116.5
Ru C11 H11B 116.5
H11A C11 H11B 113.5
C11 C12 C13 121.2(7)
C11 C12 C17 129.6(7)
C13 C12 C17 108.5(6)
C11 C12 Ru 70.4(4)
C13 C12 Ru 70.0(4)
C17 C12 Ru 124.4(5)
C12 C13 C14 119.3(6)
C12 C13 C15 110.6(7)
C14 C13 C15 129.9(7)
C12 C13 Ru 71.0(4)
C14 C13 Ru 70.4(4)
C15 C13 Ru 125.8(5)
C13 C14 P1 122.8(5)
C13 C14 Ru 70.1(4)
P1 C14 Ru 129.0(4)
C13 C14 H14A 109.7
P1 C14 H14A 109.7
Ru C14 H14A 109.7
C16 C15 C13 103.6(6)
C16 C15 H15A 111.0
C13 C15 H15A 111.0
C16 C15 H15B 111.0
C13 C15 H15B 111.0
H15A C15 H15B 109.0
C15 C16 C17 106.4(7)
C15 C16 H16A 110.5
C17 C16 H16A 110.5
C15 C16 H16B 110.5
C17 C16 H16B 110.5
H16A C16 H16B 108.6
C12 C17 C16 104.5(6)
C12 C17 H17A 110.8
C16 C17 H17A 110.8
C12 C17 H17B 110.8
C16 C17 H17B 110.8
H17A C17 H17B 108.9
C19 C18 P1 119.2(9)
C19 C18 H18A 107.5
P1 C18 H18A 107.5
C19 C18 H18B 107.5
P1 C18 H18B 107.5
H18A C18 H18B 107.0
C18 C19 H19A 109.5
C18 C19 H19B 109.5
H19A C19 H19B 109.5
C18 C19 H19C 109.5
H19A C19 H19C 109.5
H19B C19 H19C 109.5
C21 C20 P1 111.1(8)
C21 C20 H20A 109.4
P1 C20 H20A 109.4
C21 C20 H20B 109.4
P1 C20 H20B 109.4
H20A C20 H20B 108.0
C20 C21 H21A 109.5
C20 C21 H21B 109.5
H21A C21 H21B 109.5
C20 C21 H21C 109.5
H21A C21 H21C 109.5
H21B C21 H21C 109.5
C23 C22 P1 121.2(11)
C23 C22 H22A 107.0
P1 C22 H22A 107.0
C23 C22 H22B 107.0
P1 C22 H22B 107.0
H22A C22 H22B 106.8
C22 C23 H23A 109.5
C22 C23 H23B 109.5
H23A C23 H23B 109.5
C22 C23 H23C 109.5
H23A C23 H23C 109.5
H23B C23 H23C 109.5
F2 P2 F5 86.8(17)
F2 P2 F3 92.9(14)
F5 P2 F3 87.4(15)
F2 P2 F4 95.1(14)
F5 P2 F4 97.1(14)
F3 P2 F4 171.0(13)
F2 P2 F6 100.8(15)
F5 P2 F6 171.5(16)
F3 P2 F6 88.3(13)
F4 P2 F6 86.2(9)
F2 P2 F1 174.4(16)
F5 P2 F1 87.7(14)
F3 P2 F1 87.7(11)
F4 P2 F1 84.8(12)
F6 P2 F1 84.8(11)

loop_
_geom_bond_atom_site_label_1
_geom_bond_atom_site_label_2
_geom_bond_distance
Ru C1 2.070(7)
Ru C13 2.143(7)
Ru C14 2.147(7)
Ru C11 2.147(7)
Ru C12 2.156(8)
Ru C5 2.183(6)
Ru C2 2.197(7)
Ru C3 2.267(7)
Ru C4 2.280(7)
Ru C6 2.297(7)
P1 C14 1.778(7)
P1 C22 1.785(11)
P1 C20 1.794(9)
P1 C18 1.800(9)
C1 C2 1.420(11)
C1 C6 1.426(11)
C1 C5 1.436(10)
C2 C3 1.408(11)
C2 C7 1.497(10)
C3 C4 1.444(11)
C3 C8 1.490(11)
C4 C5 1.412(11)
C4 C9 1.500(10)
C5 C10 1.463(11)
C6 H6A 0.9700
C6 H6B 0.9700
C7 H7A 0.9600
C7 H7B 0.9600
C7 H7C 0.9600
C8 H8A 0.9600
C8 H8B 0.9600
C8 H8C 0.9600
C9 H9A 0.9600
C9 H9B 0.9600
C9 H9C 0.9600
C10 H10A 0.9600
C10 H10B 0.9600
C10 H10C 0.9600
C11 C12 1.423(10)
C11 H11A 0.9700
C11 H11B 0.9700
C12 C13 1.437(10)
C12 C17 1.476(12)
C13 C14 1.448(10)
C13 C15 1.506(10)
C14 H14A 0.9800
C15 C16 1.487(12)
C15 H15A 0.9700
C15 H15B 0.9700
C16 C17 1.556(12)
C16 H16A 0.9700
C16 H16B 0.9700
C17 H17A 0.9700
C17 H17B 0.9700
C18 C19 1.496(13)
C18 H18A 0.9700
C18 H18B 0.9700
C19 H19A 0.9600
C19 H19B 0.9600
C19 H19C 0.9600
C20 C21 1.588(19)
C20 H20A 0.9700
C20 H20B 0.9700
C21 H21A 0.9600
C21 H21B 0.9600
C21 H21C 0.9600
C22 C23 1.445(16)
C22 H22A 0.9700
C22 H22B 0.9700
C23 H23A 0.9600
C23 H23B 0.9600
C23 H23C 0.9600
P2 F2 1.427(14)
P2 F5 1.443(15)
P2 F3 1.458(14)
P2 F4 1.521(14)
P2 F6 1.524(10)
P2 F1 1.527(14)

loop_
_geom_torsion_atom_site_label_1
_geom_torsion_atom_site_label_2
_geom_torsion_atom_site_label_3
_geom_torsion_atom_site_label_4
_geom_torsion
C13 Ru C1 C2 141.4(9)
C14 Ru C1 C2 179.6(4)
C11 Ru C1 C2 -68.0(5)
C12 Ru C1 C2 -35.3(10)
C5 Ru C1 C2 116.1(6)
C3 Ru C1 C2 36.9(4)
C4 Ru C1 C2 78.7(5)
C6 Ru C1 C2 -121.7(7)
C13 Ru C1 C6 -96.9(10)
C14 Ru C1 C6 -58.7(6)
C11 Ru C1 C6 53.7(6)
C12 Ru C1 C6 86.4(9)
C5 Ru C1 C6 -122.3(7)
C2 Ru C1 C6 121.7(7)
C3 Ru C1 C6 158.5(6)
C4 Ru C1 C6 -159.7(6)
C13 Ru C1 C5 25.3(12)
C14 Ru C1 C5 63.5(5)
C11 Ru C1 C5 176.0(4)
C12 Ru C1 C5 -151.3(7)
C2 Ru C1 C5 -116.1(6)
C3 Ru C1 C5 -79.2(5)
C4 Ru C1 C5 -37.4(4)
C6 Ru C1 C5 122.3(7)
C6 C1 C2 C3 -134.0(7)
C5 C1 C2 C3 3.5(8)
Ru C1 C2 C3 -63.7(5)
C6 C1 C2 C7 46.2(11)
C5 C1 C2 C7 -176.3(7)
Ru C1 C2 C7 116.5(8)
C6 C1 C2 Ru -70.2(6)
C5 C1 C2 Ru 67.2(5)
C1 Ru C2 C3 116.8(6)
C13 Ru C2 C3 -39.9(8)
C14 Ru C2 C3 115.4(12)
C11 Ru C2 C3 -115.5(5)
C12 Ru C2 C3 -78.1(5)
C5 Ru C2 C3 77.7(5)
C4 Ru C2 C3 36.5(4)
C6 Ru C2 C3 151.7(5)
C13 Ru C2 C1 -156.8(5)
C14 Ru C2 C1 -1.4(14)
C11 Ru C2 C1 127.6(4)
C12 Ru C2 C1 165.1(4)
C5 Ru C2 C1 -39.1(4)
C3 Ru C2 C1 -116.8(6)
C4 Ru C2 C1 -80.4(5)
C6 Ru C2 C1 34.9(4)
C1 Ru C2 C7 -121.0(9)
C13 Ru C2 C7 82.3(9)
C14 Ru C2 C7 -122.4(12)
C11 Ru C2 C7 6.7(8)
C12 Ru C2 C7 44.1(8)
C5 Ru C2 C7 -160.1(8)
C3 Ru C2 C7 122.2(9)
C4 Ru C2 C7 158.7(8)
C6 Ru C2 C7 -86.1(7)
C1 C2 C3 C4 -3.2(8)
C7 C2 C3 C4 176.7(7)
Ru C2 C3 C4 -61.3(5)
C1 C2 C3 C8 -174.3(7)
C7 C2 C3 C8 5.5(12)
Ru C2 C3 C8 127.6(8)
C1 C2 C3 Ru 58.1(5)
C7 C2 C3 Ru -122.0(7)
C1 Ru C3 C2 -38.9(5)
C13 Ru C3 C2 160.1(4)
C14 Ru C3 C2 -158.2(5)
C11 Ru C3 C2 77.7(5)
C12 Ru C3 C2 118.8(5)
C5 Ru C3 C2 -83.4(5)
C4 Ru C3 C2 -119.1(7)
C6 Ru C3 C2 -25.8(5)
C1 Ru C3 C4 80.2(5)
C13 Ru C3 C4 -80.8(5)
C14 Ru C3 C4 -39.1(7)
C11 Ru C3 C4 -163.2(4)
C12 Ru C3 C4 -122.1(5)
C5 Ru C3 C4 35.7(4)
C2 Ru C3 C4 119.1(7)
C6 Ru C3 C4 93.3(5)
C1 Ru C3 C8 -157.8(9)
C13 Ru C3 C8 41.2(9)
C14 Ru C3 C8 82.9(10)
C11 Ru C3 C8 -41.2(9)
C12 Ru C3 C8 0.0(9)
C5 Ru C3 C8 157.7(9)
C2 Ru C3 C8 -118.9(10)
C4 Ru C3 C8 122.0(10)
C6 Ru C3 C8 -144.7(8)
C2 C3 C4 C5 1.7(8)
C8 C3 C4 C5 172.8(7)
Ru C3 C4 C5 -57.7(5)
C2 C3 C4 C9 -175.0(7)
C8 C3 C4 C9 -3.9(12)
Ru C3 C4 C9 125.6(8)
C2 C3 C4 Ru 59.4(5)
C8 C3 C4 Ru -129.5(8)
C1 Ru C4 C5 40.0(5)
C13 Ru C4 C5 -124.2(4)
C14 Ru C4 C5 -82.1(5)
C11 Ru C4 C5 151.8(5)
C12 Ru C4 C5 -164.6(4)
C2 Ru C4 C5 83.9(5)
C3 Ru C4 C5 120.0(7)
C6 Ru C4 C5 27.6(5)
C1 Ru C4 C3 -80.0(5)
C13 Ru C4 C3 115.7(5)
C14 Ru C4 C3 157.8(5)
C11 Ru C4 C3 31.8(8)
C12 Ru C4 C3 75.4(5)
C5 Ru C4 C3 -120.0(7)
C2 Ru C4 C3 -36.2(5)
C6 Ru C4 C3 -92.5(5)
C1 Ru C4 C9 160.3(9)
C13 Ru C4 C9 -3.9(9)
C14 Ru C4 C9 38.1(9)
C11 Ru C4 C9 -87.9(10)
C12 Ru C4 C9 -44.3(9)
C5 Ru C4 C9 120.3(10)
C2 Ru C4 C9 -155.9(9)
C3 Ru C4 C9 -119.7(10)
C6 Ru C4 C9 147.9(8)
C3 C4 C5 C1 0.4(8)
C9 C4 C5 C1 177.0(7)
Ru C4 C5 C1 -59.2(4)
C3 C4 C5 C10 -177.3(7)
C9 C4 C5 C10 -0.7(12)
Ru C4 C5 C10 123.1(8)
C3 C4 C5 Ru 59.6(5)
C9 C4 C5 Ru -123.8(8)
C2 C1 C5 C4 -2.4(8)
C6 C1 C5 C4 134.9(7)
Ru C1 C5 C4 65.4(5)
C2 C1 C5 C10 175.2(7)
C6 C1 C5 C10 -47.5(11)
Ru C1 C5 C10 -117.0(8)
C2 C1 C5 Ru -67.8(5)
C6 C1 C5 Ru 69.6(6)
C1 Ru C5 C4 -115.5(7)
C13 Ru C5 C4 73.2(5)
C14 Ru C5 C4 111.1(5)
C11 Ru C5 C4 -127.0(9)
C12 Ru C5 C4 35.8(9)
C2 Ru C5 C4 -77.0(5)
C3 Ru C5 C4 -35.9(4)
C6 Ru C5 C4 -149.9(5)
C13 Ru C5 C1 -171.3(4)
C14 Ru C5 C1 -133.4(5)
C11 Ru C5 C1 -11.5(12)
C12 Ru C5 C1 151.3(7)
C2 Ru C5 C1 38.5(5)
C3 Ru C5 C1 79.6(5)
C4 Ru C5 C1 115.5(7)
C6 Ru C5 C1 -34.4(5)
C1 Ru C5 C10 120.6(9)
C13 Ru C5 C10 -50.7(8)
C14 Ru C5 C10 -12.8(7)
C11 Ru C5 C10 109.1(10)
C12 Ru C5 C10 -88.1(10)
C2 Ru C5 C10 159.1(8)
C3 Ru C5 C10 -159.8(8)
C4 Ru C5 C10 -123.9(9)
C6 Ru C5 C10 86.2(7)
C2 C1 C6 Ru 67.8(6)
C5 C1 C6 Ru -66.6(6)
C13 Ru C6 C1 152.6(5)
C14 Ru C6 C1 136.3(5)
C11 Ru C6 C1 -137.5(5)
C12 Ru C6 C1 -147.2(5)
C5 Ru C6 C1 35.9(5)
C2 Ru C6 C1 -35.9(5)
C3 Ru C6 C1 -19.2(5)
C4 Ru C6 C1 18.2(5)
C1 Ru C11 C12 160.9(5)
C13 Ru C11 C12 -27.7(4)
C14 Ru C11 C12 -65.9(5)
C5 Ru C11 C12 169.7(8)
C2 Ru C11 C12 124.2(5)
C3 Ru C11 C12 87.2(5)
C4 Ru C11 C12 66.5(7)
C6 Ru C11 C12 -169.2(4)
Ru C11 C12 C13 50.1(6)
Ru C11 C12 C17 -118.9(8)
C1 Ru C12 C11 -45.8(10)
C13 Ru C12 C11 135.7(7)
C14 Ru C12 C11 105.8(5)
C5 Ru C12 C11 -172.1(6)
C2 Ru C12 C11 -71.0(5)
C3 Ru C12 C11 -109.2(5)
C4 Ru C12 C11 -147.1(4)
C6 Ru C12 C11 15.4(6)
C1 Ru C12 C13 178.5(7)
C14 Ru C12 C13 -29.9(4)
C11 Ru C12 C13 -135.7(7)
C5 Ru C12 C13 52.2(9)
C2 Ru C12 C13 153.3(4)
C3 Ru C12 C13 115.1(4)
C4 Ru C12 C13 77.2(5)
C6 Ru C12 C13 -120.3(4)
C1 Ru C12 C17 79.3(10)
C13 Ru C12 C17 -99.2(7)
C14 Ru C12 C17 -129.1(6)
C11 Ru C12 C17 125.1(8)
C5 Ru C12 C17 -47.0(11)
C2 Ru C12 C17 54.1(7)
C3 Ru C12 C17 15.9(7)
C4 Ru C12 C17 -22.0(7)
C6 Ru C12 C17 140.5(6)
C11 C12 C13 C14 2.9(10)
C17 C12 C13 C14 174.0(7)
Ru C12 C13 C14 53.1(6)
C11 C12 C13 C15 -172.4(7)
C17 C12 C13 C15 -1.3(9)
Ru C12 C13 C15 -122.1(6)
C11 C12 C13 Ru -50.3(6)
C17 C12 C13 Ru 120.9(6)
C1 Ru C13 C12 -178.0(9)
C14 Ru C13 C12 132.2(6)
C11 Ru C13 C12 27.5(4)
C5 Ru C13 C12 -158.6(4)
C2 Ru C13 C12 -56.3(7)
C3 Ru C13 C12 -82.6(5)
C4 Ru C13 C12 -121.4(4)
C6 Ru C13 C12 106.7(5)
C1 Ru C13 C14 49.8(11)
C11 Ru C13 C14 -104.7(4)
C12 Ru C13 C14 -132.2(6)
C5 Ru C13 C14 69.2(5)
C2 Ru C13 C14 171.6(5)
C3 Ru C13 C14 145.2(4)
C4 Ru C13 C14 106.4(4)
C6 Ru C13 C14 -25.5(6)
C1 Ru C13 C15 -75.8(12)
C14 Ru C13 C15 -125.7(8)
C11 Ru C13 C15 129.6(7)
C12 Ru C13 C15 102.2(8)
C5 Ru C13 C15 -56.5(7)
C2 Ru C13 C15 45.9(9)
C3 Ru C13 C15 19.5(7)
C4 Ru C13 C15 -19.3(7)
C6 Ru C13 C15 -151.1(6)
C12 C13 C14 P1 70.9(8)
C15 C13 C14 P1 -114.9(8)
Ru C13 C14 P1 124.3(5)
C12 C13 C14 Ru -53.4(6)
C15 C13 C14 Ru 120.8(8)
C22 P1 C14 C13 4.8(9)
C20 P1 C14 C13 120.2(7)
C18 P1 C14 C13 -122.9(7)
C22 P1 C14 Ru 94.9(7)
C20 P1 C14 Ru -149.7(6)
C18 P1 C14 Ru -32.9(7)
C1 Ru C14 C13 -163.6(4)
C11 Ru C14 C13 66.8(4)
C12 Ru C14 C13 29.6(4)
C5 Ru C14 C13 -127.6(4)
C2 Ru C14 C13 -162.5(11)
C3 Ru C14 C13 -65.0(6)
C4 Ru C14 C13 -89.7(4)
C6 Ru C14 C13 163.9(4)
C1 Ru C14 P1 79.8(6)
C13 Ru C14 P1 -116.6(6)
C11 Ru C14 P1 -49.8(5)
C12 Ru C14 P1 -87.0(5)
C5 Ru C14 P1 115.8(5)
C2 Ru C14 P1 80.9(13)
C3 Ru C14 P1 178.4(4)
C4 Ru C14 P1 153.7(4)
C6 Ru C14 P1 47.3(5)
C12 C13 C15 C16 16.5(9)
C14 C13 C15 C16 -158.1(8)
Ru C13 C15 C16 -64.4(8)
C13 C15 C16 C17 -24.4(9)
C11 C12 C17 C16 156.3(8)
C13 C12 C17 C16 -13.8(8)
Ru C12 C17 C16 64.2(8)
C15 C16 C17 C12 24.2(9)
C14 P1 C18 C19 -169.6(9)
C22 P1 C18 C19 63.1(11)
C20 P1 C18 C19 -51.7(11)
C14 P1 C20 C21 61.7(9)
C22 P1 C20 C21 -178.9(9)
C18 P1 C20 C21 -59.4(10)
C14 P1 C22 C23 163.3(13)
C20 P1 C22 C23 46.3(15)
C18 P1 C22 C23 -68.8(15)
